data_7041715
loop_
_publ_author_name
'Shakirova, Julia R.'
'Grachova, Elena V.'
'Sizov, Vladimir V.'
'Starova, Galina L.'
'Koshevoy, Igor O.'
'Melnikov, Alexey S.'
'Gimeno, M Concepci\'on'
'Laguna, Antonio'
'Tunik, Sergey P.'

_publ_section_title
;
 Polynuclear cage-like Au(i) phosphane complexes based on a S(2-)
 template: observation of multiple luminescence in coordinated
 polyaromatic systems.
;
_journal_issue 8
_journal_name_full 'Dalton transactions (Cambridge, England : 2003)'
_journal_page_first 2516
_journal_page_last 2523
_journal_paper_doi 10.1039/c6dt04126d
_journal_volume 46
_journal_year 2017
_chemical_formula_moiety 'C108 H84 Au6 P6 S2'
_chemical_formula_sum 'C108 H84 Au6 P6 S2'
_chemical_formula_weight 2813.49
_space_group_crystal_system monoclinic
_space_group_IT_number 14
_space_group_name_Hall '-P 2ybc'
_space_group_name_H-M_alt 'P 1 21/c 1'
_symmetry_space_group_name_Hall '-P 2ybc'
_symmetry_space_group_name_H-M 'P 1 21/c 1'
_atom_sites_solution_hydrogens geom
_audit_creation_date 2016-11-29
_audit_creation_method
;
Olex2 1.2
(compiled 2016.11.07 svn.r3352 for OlexSys, GUI svn.r5261)
;
_audit_update_record
;
2016-11-29 deposited with the CCDC.
2016-12-19 downloaded from the CCDC.
;
_cell_angle_alpha 90
_cell_angle_beta 95.63(3)
_cell_angle_gamma 90
_cell_formula_units_Z 4
_cell_length_a 14.730(3)
_cell_length_b 28.092(6)
_cell_length_c 29.978(6)
_cell_measurement_reflns_used 10256
_cell_measurement_temperature 100(2)
_cell_measurement_theta_max 28.1691
_cell_measurement_theta_min 4.1633
_cell_volume 12345(4)
_computing_cell_refinement
;
CrysAlisPro, Agilent Technologies,
Version 1.171.36.21 (release 14-08-2012 CrysAlis171 .NET)
(compiled Sep 14 2012,17:21:16)
;
_computing_data_collection
;
CrysAlisPro, Agilent Technologies,
Version 1.171.36.21 (release 14-08-2012 CrysAlis171 .NET)
(compiled Sep 14 2012,17:21:16)
;
_computing_data_reduction
;
CrysAlisPro, Agilent Technologies,
Version 1.171.36.21 (release 14-08-2012 CrysAlis171 .NET)
(compiled Sep 14 2012,17:21:16)
;
_computing_molecular_graphics 'Olex2 (Dolomanov et al., 2009)'
_computing_publication_material 'Olex2 (Dolomanov et al., 2009)'
_computing_structure_refinement 'ShelXL (Sheldrick, 2015)'
_computing_structure_solution 'SHELXS-97 (Sheldrick, 1990)'
_diffrn_ambient_temperature 100(2)
_diffrn_detector_area_resol_mean 16.0655
_diffrn_measured_fraction_theta_full 0.991
_diffrn_measured_fraction_theta_max 0.991
_diffrn_measurement_device_type 'Xcalibur, Sapphire3'
_diffrn_measurement_method '\w rotations'
_diffrn_radiation_type MoK\a
_diffrn_radiation_wavelength 0.71073
_diffrn_reflns_av_R_equivalents 0.1321
_diffrn_reflns_av_unetI/netI 0.1540
_diffrn_reflns_Laue_measured_fraction_full 0.991
_diffrn_reflns_Laue_measured_fraction_max 0.991
_diffrn_reflns_limit_h_max 17
_diffrn_reflns_limit_h_min -17
_diffrn_reflns_limit_k_max 33
_diffrn_reflns_limit_k_min -34
_diffrn_reflns_limit_l_max 36
_diffrn_reflns_limit_l_min -36
_diffrn_reflns_number 92928
_diffrn_reflns_point_group_measured_fraction_full 0.991
_diffrn_reflns_point_group_measured_fraction_max 0.991
_diffrn_reflns_theta_full 25.242
_diffrn_reflns_theta_max 25.500
_diffrn_reflns_theta_min 4.172
_exptl_absorpt_coefficient_mu 7.252
_exptl_absorpt_correction_T_max 0.7602
_exptl_absorpt_correction_T_min 0.1595
_exptl_absorpt_correction_type multi-scan
_exptl_absorpt_process_details
;
CrysAlisPro, Agilent Technologies,
Version 1.171.36.21 (release 14-08-2012 CrysAlis171 .NET)
(compiled Sep 14 2012,17:21:16)
Empirical absorption correction using spherical harmonics,
 implemented in SCALE3 ABSPACK scaling algorithm.
;
_exptl_crystal_colour colorless
_exptl_crystal_density_diffrn 1.514
_exptl_crystal_description needle
_exptl_crystal_F_000 5312
_exptl_crystal_size_max 0.40
_exptl_crystal_size_mid 0.05
_exptl_crystal_size_min 0.04
_refine_diff_density_max 12.441
_refine_diff_density_min -3.324
_refine_diff_density_rms 0.427
_refine_ls_extinction_method none
_refine_ls_goodness_of_fit_ref 1.132
_refine_ls_hydrogen_treatment rigid
_refine_ls_matrix_type full
_refine_ls_number_parameters 379
_refine_ls_number_reflns 22788
_refine_ls_number_restraints 5
_refine_ls_restrained_S_all 1.132
_refine_ls_R_factor_all 0.1980
_refine_ls_R_factor_gt 0.1363
_refine_ls_shift/su_max 0.004
_refine_ls_shift/su_mean 0.000
_refine_ls_structure_factor_coef Fsqd
_refine_ls_weighting_details 'w=1/[\s^2^(Fo^2^)+(0.2000P)^2^] where P=(Fo^2^+2Fc^2^)/3'
_refine_ls_weighting_scheme calc
_refine_ls_wR_factor_gt 0.3504
_refine_ls_wR_factor_ref 0.3846
_reflns_Friedel_coverage 0.000
_reflns_number_gt 12140
_reflns_number_total 22788
_reflns_threshold_expression 'I > 2\s(I)'
_cod_data_source_file c6dt04126d2.cif
_cod_data_source_block c345
_cod_depositor_comments 'Adding full bibliography for 7041715.cif.'
_cod_database_code 7041715
_shelx_space_group_comment
;
The symmetry employed for this shelxl refinement is uniquely defined
by the following loop, which should always be used as a source of
symmetry information in preference to the above space-group names.
They are only intended as comments.
;
_shelx_estimated_absorpt_t_max 0.7602
_shelx_estimated_absorpt_t_min 0.1595
_exptl_absorpt_special_details
; 
 ? 
;
_olex2_refinement_description
;
1. Fixed Uiso
 At 1.2 times of:
  All C(H) groups
2. Restrained distances
 C57-C58
 1.39 with sigma of 0.02
 C90-C89
 1.39 with sigma of 0.02
 C89-C91
 1.39 with sigma of 0.02
 C91-C92
 1.39 with sigma of 0.02
3. Restrained planarity
 C90, C89, C91, C92
 with sigma of 0.1
4.a Aromatic/amide H refined with riding coordinates:
 C8(H8), C9(H9), C10(H10), C11(H11), C12(H12), C56(H56), C55(H55), C53(H53),
 C52(H52), C26(H26), C50(H50), C49(H49), C48(H48), C47(H47), C46(H46), C73(H73),
  C140(H140), C76(H76), C74(H74), C44(H44), C43(H43), C42(H42), C41(H41),
 C40(H40), C34(H34), C35(H35), C37(H37), C38(H38), C2(H2), C3(H3), C4(H4),
 C5(H5), C6(H6), C23(H23), C25(H25), C28(H28), C32(H32), C31(H31), C30(H30),
 C29(H29), C98(H98), C97(H97), C96(H96), C95(H95), C94(H94), C91(H91), C22(H22),
  C14(H14), C18(H18), C17(H17), C15(H15), C58(H58), C24(H24), C90(H90),
 C82(H82), C81(H81), C80(H80), C79(H79), C78(H78), C59(H59), C92(H92),
 C106(H106), C88(H88), C87(H87), C86(H86), C85(H85), C84(H84), C20(H20),
 C71(H71), C70(H70), C69(H69), C68(H68), C67(H67), C107(H107), C65(H65),
 C61(H61), C62(H62), C63(H63), C64(H64), C100(H100), C101(H101), C102(H102),
 C103(H103), C104(H104)
4.b Fitted hexagon refined as free rotating group:
 C7(C8,C9,C10,C11,C12), C51(C56,C55,C54,C53,C52), C45(C50,C49,C48,C47,C46),
 C73(C72,C140,C76,C75,C74), C39(C44,C43,C42,C41,C40), C33(C34,C35,C36,C37,C38),
 C1(C2,C3,C4,C5,C6), C28(C27,C32,C31,C30,C29), C93(C98,C97,C96,C95,C94),
 C14(C13,C18,C17,C16,C15), C77(C82,C81,C80,C79,C78), C83(C88,C87,C86,C85,C84),
 C66(C71,C70,C69,C68,C67), C65(C60,C61,C62,C63,C64), C99(C100,C101,C102,C103,
 C104)
;
_shelx_shelxl_version_number 2014/7
_olex2_submission_special_instructions 'No special instructions were received'
_platon_squeeze_void_probe_radius 1.20

loop_
_space_group_symop_operation_xyz
'x, y, z'
'-x, y+1/2, -z+1/2'
'-x, -y, -z'
'x, -y-1/2, z-1/2'

loop_
_atom_site_label
_atom_site_type_symbol
_atom_site_fract_x
_atom_site_fract_y
_atom_site_fract_z
_atom_site_U_iso_or_equiv
_atom_site_adp_type
_atom_site_occupancy
_atom_site_site_symmetry_order
_atom_site_calc_flag
_atom_site_refinement_flags_posn
Au6 Au 0.63285(9) 0.47859(3) 0.73143(4) 0.0422(3) Uani 1 1 d .
Au1 Au 0.39582(8) 0.53612(3) 0.80874(4) 0.0396(3) Uani 1 1 d .
Au2 Au 0.53608(8) 0.53471(3) 0.89575(3) 0.0357(3) Uani 1 1 d .
Au5 Au 0.60430(10) 0.48165(4) 0.62734(4) 0.0513(4) Uani 1 1 d .
Au4 Au 0.44167(10) 0.48018(4) 0.67864(4) 0.0560(4) Uani 1 1 d .
Au3 Au 0.61558(8) 0.54567(3) 0.80602(4) 0.0357(3) Uani 1 1 d .
S1 S 0.5214(6) 0.48703(19) 0.8320(2) 0.0420(18) Uani 1 1 d .
P6 P 0.7064(5) 0.4202(2) 0.7723(3) 0.0400(18) Uani 1 1 d .
P2 P 0.5411(6) 0.5860(2) 0.9538(2) 0.0369(17) Uani 1 1 d .
S2 S 0.5631(6) 0.5339(2) 0.6826(3) 0.052(2) Uani 1 1 d .
P5 P 0.6393(6) 0.4307(2) 0.5735(3) 0.0435(19) Uani 1 1 d .
P3 P 0.7085(5) 0.6056(2) 0.7857(3) 0.0416(19) Uani 1 1 d .
P4 P 0.3194(7) 0.4306(3) 0.6674(3) 0.055(2) Uani 1 1 d .
P1 P 0.2713(6) 0.5798(2) 0.7887(3) 0.0457(19) Uani 1 1 d .
C7 C 0.1722(13) 0.5511(7) 0.8079(7) 0.042(7) Uiso 1 1 d .
C8 C 0.1437(14) 0.5080(7) 0.7886(6) 0.054(8) Uiso 1 1 d G
H8 H 0.1725 0.4957 0.7649 0.065 Uiso 1 1 calc R
C9 C 0.0720(14) 0.4832(6) 0.8048(7) 0.058(8) Uiso 1 1 d G
H9 H 0.0529 0.4544 0.7919 0.069 Uiso 1 1 calc R
C10 C 0.0290(14) 0.5016(8) 0.8403(8) 0.079(11) Uiso 1 1 d G
H10 H -0.0190 0.4851 0.8511 0.095 Uiso 1 1 calc R
C11 C 0.0575(17) 0.5447(9) 0.8596(7) 0.093(13) Uiso 1 1 d G
H11 H 0.0287 0.5570 0.8833 0.112 Uiso 1 1 calc R
C12 C 0.1292(16) 0.5695(7) 0.8434(7) 0.089(12) Uiso 1 1 d G
H12 H 0.1483 0.5983 0.8563 0.107 Uiso 1 1 calc R
C51 C 0.6339(10) 0.6587(5) 0.7689(6) 0.028(5) Uiso 1 1 d .
C56 C 0.5393(11) 0.6554(4) 0.7653(6) 0.041(7) Uiso 1 1 d G
H56 H 0.5114 0.6261 0.7686 0.049 Uiso 1 1 calc R
C55 C 0.4864(9) 0.6960(6) 0.7567(6) 0.037(6) Uiso 1 1 d G
H55 H 0.4231 0.6938 0.7543 0.044 Uiso 1 1 calc R
C54 C 0.5281(12) 0.7398(5) 0.7516(6) 0.035(6) Uiso 1 1 d G
C53 C 0.6227(12) 0.7430(5) 0.7552(7) 0.079(11) Uiso 1 1 d G
H53 H 0.6506 0.7723 0.7519 0.094 Uiso 1 1 calc R
C52 C 0.6756(9) 0.7025(6) 0.7639(7) 0.062(9) Uiso 1 1 d G
H52 H 0.7389 0.7046 0.7663 0.074 Uiso 1 1 calc R
C21 C 0.6117(18) 0.5670(8) 1.0068(8) 0.031(6) Uiso 1 1 d .
C26 C 0.570(2) 0.5702(10) 1.0466(9) 0.047(7) Uiso 1 1 d .
H26 H 0.5097 0.5792 1.0468 0.056 Uiso 1 1 calc R
C45 C 0.7685(12) 0.5932(6) 0.7386(5) 0.043(7) Uiso 1 1 d .
C50 C 0.7407(12) 0.6121(6) 0.6966(6) 0.049(7) Uiso 1 1 d G
H50 H 0.6899 0.6318 0.6928 0.059 Uiso 1 1 calc R
C49 C 0.7889(14) 0.6014(7) 0.6602(5) 0.075(11) Uiso 1 1 d G
H49 H 0.7703 0.6140 0.6321 0.090 Uiso 1 1 calc R
C48 C 0.8649(14) 0.5719(8) 0.6659(5) 0.057(8) Uiso 1 1 d G
H48 H 0.8971 0.5647 0.6415 0.068 Uiso 1 1 calc R
C47 C 0.8927(11) 0.5530(7) 0.7079(7) 0.066(9) Uiso 1 1 d G
H47 H 0.9435 0.5332 0.7116 0.079 Uiso 1 1 calc R
C46 C 0.8445(13) 0.5637(6) 0.7442(5) 0.037(6) Uiso 1 1 d G
H46 H 0.8631 0.5511 0.7723 0.044 Uiso 1 1 calc R
C73 C 0.4217(12) 0.3533(6) 0.6466(6) 0.049(8) Uiso 1 1 d .
H73 H 0.4661 0.3668 0.6669 0.059 Uiso 1 1 calc R
C72 C 0.3424(14) 0.3784(5) 0.6331(7) 0.051(8) Uiso 1 1 d G
C140 C 0.2761(12) 0.3582(7) 0.6027(7) 0.077(11) Uiso 1 1 d G
H140 H 0.2231 0.3750 0.5937 0.092 Uiso 1 1 calc R
C76 C 0.2891(12) 0.3129(7) 0.5858(6) 0.064(9) Uiso 1 1 d G
H76 H 0.2448 0.2994 0.5654 0.077 Uiso 1 1 calc R
C75 C 0.3684(14) 0.2878(5) 0.5993(6) 0.042(7) Uiso 1 1 d G
C74 C 0.4347(11) 0.3080(6) 0.6297(7) 0.056(8) Uiso 1 1 d G
H74 H 0.4878 0.2912 0.6387 0.067 Uiso 1 1 calc R
C39 C 0.7952(12) 0.6243(7) 0.8303(5) 0.039(7) Uiso 1 1 d .
C44 C 0.8731(14) 0.6491(7) 0.8216(5) 0.060(9) Uiso 1 1 d G
H44 H 0.8830 0.6566 0.7922 0.072 Uiso 1 1 calc R
C43 C 0.9364(12) 0.6627(8) 0.8567(8) 0.072(10) Uiso 1 1 d G
H43 H 0.9885 0.6793 0.8509 0.086 Uiso 1 1 calc R
C42 C 0.9217(14) 0.6515(8) 0.9006(6) 0.087(12) Uiso 1 1 d G
H42 H 0.9640 0.6606 0.9241 0.104 Uiso 1 1 calc R
C41 C 0.8437(16) 0.6267(8) 0.9093(5) 0.073(10) Uiso 1 1 d G
H41 H 0.8339 0.6192 0.9387 0.087 Uiso 1 1 calc R
C40 C 0.7805(12) 0.6130(7) 0.8742(6) 0.047(7) Uiso 1 1 d G
H40 H 0.7283 0.5964 0.8800 0.056 Uiso 1 1 calc R
C33 C 0.5853(13) 0.6430(4) 0.9376(5) 0.032(6) Uiso 1 1 d .
C34 C 0.5646(12) 0.6586(5) 0.8938(5) 0.029(6) Uiso 1 1 d G
H34 H 0.5366 0.6381 0.8724 0.035 Uiso 1 1 calc R
C35 C 0.5858(12) 0.7049(5) 0.8821(4) 0.034(6) Uiso 1 1 d G
H35 H 0.5719 0.7153 0.8527 0.041 Uiso 1 1 calc R
C36 C 0.6277(14) 0.7356(4) 0.9141(6) 0.041(7) Uiso 1 1 d G
C37 C 0.6484(14) 0.7200(6) 0.9580(5) 0.057(8) Uiso 1 1 d G
H37 H 0.6764 0.7405 0.9794 0.068 Uiso 1 1 calc R
C38 C 0.6272(14) 0.6737(6) 0.9697(4) 0.052(8) Uiso 1 1 d G
H38 H 0.6411 0.6633 0.9990 0.062 Uiso 1 1 calc R
C1 C 0.2461(15) 0.5895(7) 0.7302(5) 0.056(8) Uiso 1 1 d .
C2 C 0.3199(12) 0.5919(8) 0.7047(7) 0.053(8) Uiso 1 1 d G
H2 H 0.3785 0.5856 0.7178 0.064 Uiso 1 1 calc R
C3 C 0.3061(14) 0.6038(8) 0.6595(7) 0.091(13) Uiso 1 1 d G
H3 H 0.3554 0.6054 0.6424 0.109 Uiso 1 1 calc R
C4 C 0.2185(16) 0.6132(8) 0.6398(5) 0.063(9) Uiso 1 1 d G
H4 H 0.2093 0.6211 0.6096 0.076 Uiso 1 1 calc R
C5 C 0.1448(12) 0.6108(8) 0.6653(7) 0.066(9) Uiso 1 1 d G
H5 H 0.0862 0.6171 0.6522 0.079 Uiso 1 1 calc R
C6 C 0.1586(13) 0.5990(8) 0.7105(7) 0.061(9) Uiso 1 1 d G
H6 H 0.1092 0.5974 0.7276 0.073 Uiso 1 1 calc R
C23 C 0.761(2) 0.5475(9) 1.0444(9) 0.045(7) Uiso 1 1 d .
H23 H 0.8234 0.5416 1.0443 0.054 Uiso 1 1 calc R
C25 C 0.6260(17) 0.5589(8) 1.0873(8) 0.031(6) Uiso 1 1 d .
H25 H 0.6018 0.5589 1.1149 0.037 Uiso 1 1 calc R
C89 C 0.6477(17) 0.3707(8) 0.5927(7) 0.038(6) Uiso 1 1 d D
C28 C 0.3598(13) 0.5694(5) 0.9557(6) 0.049(7) Uiso 1 1 d .
H28 H 0.3725 0.5397 0.9440 0.058 Uiso 1 1 calc R
C27 C 0.4302(10) 0.6014(7) 0.9670(7) 0.053(8) Uiso 1 1 d G
C32 C 0.4112(11) 0.6458(6) 0.9845(6) 0.050(8) Uiso 1 1 d G
H32 H 0.4583 0.6672 0.9921 0.060 Uiso 1 1 calc R
C31 C 0.3219(13) 0.6581(5) 0.9905(6) 0.050(8) Uiso 1 1 d G
H31 H 0.3092 0.6878 1.0021 0.060 Uiso 1 1 calc R
C30 C 0.2515(10) 0.6260(7) 0.9791(7) 0.052(8) Uiso 1 1 d G
H30 H 0.1917 0.6343 0.9831 0.062 Uiso 1 1 calc R
C29 C 0.2705(11) 0.5817(6) 0.9617(6) 0.054(8) Uiso 1 1 d G
H29 H 0.2234 0.5602 0.9541 0.065 Uiso 1 1 calc R
C93 C 0.7296(13) 0.4306(6) 0.8320(5) 0.041(7) Uiso 1 1 d .
C98 C 0.6939(13) 0.4034(6) 0.8649(6) 0.045(7) Uiso 1 1 d G
H98 H 0.6573 0.3772 0.8568 0.054 Uiso 1 1 calc R
C97 C 0.7131(16) 0.4153(7) 0.9098(6) 0.079(11) Uiso 1 1 d G
H97 H 0.6893 0.3971 0.9318 0.094 Uiso 1 1 calc R
C96 C 0.7679(16) 0.4544(8) 0.9219(5) 0.067(10) Uiso 1 1 d G
H96 H 0.7807 0.4624 0.9519 0.081 Uiso 1 1 calc R
C95 C 0.8035(14) 0.4816(6) 0.8890(6) 0.056(8) Uiso 1 1 d G
H95 H 0.8402 0.5078 0.8971 0.067 Uiso 1 1 calc R
C94 C 0.7844(14) 0.4697(6) 0.8441(6) 0.048(7) Uiso 1 1 d G
H94 H 0.8082 0.4879 0.8220 0.057 Uiso 1 1 calc R
C91 C 0.6411(17) 0.3299(7) 0.5655(9) 0.048(7) Uiso 1 1 d D
H91 H 0.6269 0.3333 0.5347 0.058 Uiso 1 1 calc R
C22 C 0.6913(17) 0.5577(8) 1.0023(8) 0.032(6) Uiso 1 1 d .
H22 H 0.7108 0.5566 0.9737 0.038 Uiso 1 1 calc R
C14 C 0.2266(12) 0.6778(6) 0.7952(5) 0.049(8) Uiso 1 1 d .
H14 H 0.1866 0.6736 0.7695 0.059 Uiso 1 1 calc R
C13 C 0.2753(13) 0.6392(5) 0.8142(6) 0.049(8) Uiso 1 1 d G
C18 C 0.3351(12) 0.6455(5) 0.8526(6) 0.030(6) Uiso 1 1 d G
H18 H 0.3677 0.6197 0.8652 0.035 Uiso 1 1 calc R
C17 C 0.3462(12) 0.6903(6) 0.8720(5) 0.048(7) Uiso 1 1 d G
H17 H 0.3862 0.6945 0.8977 0.058 Uiso 1 1 calc R
C16 C 0.2974(14) 0.7289(5) 0.8530(6) 0.050(8) Uiso 1 1 d G
C15 C 0.2376(13) 0.7226(5) 0.8146(6) 0.055(8) Uiso 1 1 d G
H15 H 0.2050 0.7484 0.8019 0.066 Uiso 1 1 calc R
C58 C 0.3781(15) 0.7803(9) 0.7348(8) 0.033(6) Uiso 1 1 d D
H58 H 0.3483 0.7513 0.7369 0.040 Uiso 1 1 calc R
C24 C 0.709(2) 0.5491(11) 1.0845(11) 0.061(9) Uiso 1 1 d .
H24 H 0.7422 0.5417 1.1115 0.073 Uiso 1 1 calc R
C90 C 0.6656(18) 0.3621(9) 0.6381(7) 0.039(6) Uiso 1 1 d D
H90 H 0.6615 0.3878 0.6573 0.047 Uiso 1 1 calc R
C57 C 0.4715(15) 0.7818(9) 0.7410(9) 0.038(6) Uiso 1 1 d D
C77 C 0.5594(13) 0.4291(7) 0.5254(5) 0.050(8) Uiso 1 1 d .
C82 C 0.5822(11) 0.4354(7) 0.4819(6) 0.032(6) Uiso 1 1 d G
H82 H 0.6421 0.4422 0.4768 0.038 Uiso 1 1 calc R
C81 C 0.5154(15) 0.4317(7) 0.4459(5) 0.086(12) Uiso 1 1 d G
H81 H 0.5306 0.4360 0.4168 0.103 Uiso 1 1 calc R
C80 C 0.4258(13) 0.4217(8) 0.4535(6) 0.056(8) Uiso 1 1 d G
H80 H 0.3811 0.4192 0.4295 0.067 Uiso 1 1 calc R
C79 C 0.4030(11) 0.4153(9) 0.4970(8) 0.100(14) Uiso 1 1 d G
H79 H 0.3431 0.4085 0.5021 0.121 Uiso 1 1 calc R
C78 C 0.4698(15) 0.4190(8) 0.5330(6) 0.073(10) Uiso 1 1 d G
H78 H 0.4546 0.4147 0.5621 0.087 Uiso 1 1 calc R
C59 C 0.3282(18) 0.8207(8) 0.7255(8) 0.031(6) Uiso 1 1 d .
H59 H 0.2680 0.8165 0.7137 0.037 Uiso 1 1 calc R
C19 C 0.318(2) 0.7779(10) 0.8740(10) 0.047(7) Uiso 1 1 d .
C105 C 0.6427(18) 0.3664(9) 0.7681(8) 0.035(6) Uiso 1 1 d .
C92 C 0.6552(17) 0.2846(8) 0.5835(8) 0.034(6) Uiso 1 1 d D
H92 H 0.6455 0.2583 0.5648 0.041 Uiso 1 1 calc R
C106 C 0.548(2) 0.3663(10) 0.7612(9) 0.045(7) Uiso 1 1 d .
H106 H 0.5180 0.3956 0.7599 0.054 Uiso 1 1 calc R
C83 C 0.7481(12) 0.4420(7) 0.5562(7) 0.046(7) Uiso 1 1 d .
C88 C 0.7959(16) 0.4042(6) 0.5398(7) 0.067(10) Uiso 1 1 d G
H88 H 0.7691 0.3743 0.5369 0.080 Uiso 1 1 calc R
C87 C 0.8836(15) 0.4113(8) 0.5277(8) 0.095(13) Uiso 1 1 d G
H87 H 0.9156 0.3860 0.5168 0.114 Uiso 1 1 calc R
C86 C 0.9236(13) 0.4561(9) 0.5321(8) 0.071(10) Uiso 1 1 d G
H86 H 0.9823 0.4608 0.5240 0.085 Uiso 1 1 calc R
C85 C 0.8758(16) 0.4938(7) 0.5485(9) 0.115(16) Uiso 1 1 d G
H85 H 0.9025 0.5238 0.5514 0.138 Uiso 1 1 calc R
C84 C 0.7880(15) 0.4868(6) 0.5606(8) 0.059(9) Uiso 1 1 d G
H84 H 0.7561 0.5121 0.5716 0.071 Uiso 1 1 calc R
C20 C 0.310(3) 0.8170(12) 0.8422(12) 0.067(10) Uiso 1 1 d .
H20 H 0.2913 0.8131 0.8120 0.081 Uiso 1 1 calc R
C66 C 0.2352(16) 0.4637(8) 0.6357(8) 0.048(7) Uiso 1 1 d .
C71 C 0.1502(18) 0.4685(9) 0.6516(7) 0.092(13) Uiso 1 1 d G
H71 H 0.1385 0.4537 0.6782 0.110 Uiso 1 1 calc R
C70 C 0.0826(15) 0.4954(10) 0.6278(10) 0.128(18) Uiso 1 1 d G
H70 H 0.0257 0.4986 0.6384 0.154 Uiso 1 1 calc R
C69 C 0.1000(18) 0.5175(9) 0.5880(9) 0.092(13) Uiso 1 1 d G
H69 H 0.0548 0.5355 0.5721 0.110 Uiso 1 1 calc R
C68 C 0.185(2) 0.5128(9) 0.5721(7) 0.082(12) Uiso 1 1 d G
H68 H 0.1968 0.5276 0.5455 0.098 Uiso 1 1 calc R
C67 C 0.2527(15) 0.4859(9) 0.5959(8) 0.102(14) Uiso 1 1 d G
H67 H 0.3096 0.4827 0.5853 0.123 Uiso 1 1 calc R
C107 C 0.497(3) 0.3279(11) 0.7565(11) 0.063(9) Uiso 1 1 d .
H107 H 0.4341 0.3322 0.7509 0.075 Uiso 1 1 calc R
C65 C 0.3094(16) 0.4219(7) 0.7585(8) 0.083(12) Uiso 1 1 d .
H65 H 0.3457 0.4490 0.7608 0.100 Uiso 1 1 calc R
C60 C 0.2781(16) 0.4039(7) 0.7166(6) 0.050(8) Uiso 1 1 d G
C61 C 0.2238(15) 0.3634(7) 0.7133(5) 0.064(9) Uiso 1 1 d G
H61 H 0.2029 0.3513 0.6853 0.077 Uiso 1 1 calc R
C62 C 0.2008(15) 0.3408(6) 0.7519(7) 0.051(8) Uiso 1 1 d G
H62 H 0.1644 0.3137 0.7497 0.062 Uiso 1 1 calc R
C63 C 0.2320(17) 0.3588(8) 0.7938(6) 0.072(10) Uiso 1 1 d G
H63 H 0.2166 0.3437 0.8196 0.087 Uiso 1 1 calc R
C64 C 0.2863(18) 0.3993(9) 0.7971(6) 0.094(13) Uiso 1 1 d G
H64 H 0.3073 0.4114 0.8252 0.113 Uiso 1 1 calc R
C99 C 0.8152(14) 0.4080(8) 0.7533(7) 0.043(7) Uiso 1 1 d .
C100 C 0.8340(15) 0.4246(8) 0.7116(7) 0.082(11) Uiso 1 1 d G
H100 H 0.7928 0.4447 0.6953 0.098 Uiso 1 1 calc R
C101 C 0.9144(18) 0.4114(9) 0.6942(7) 0.075(11) Uiso 1 1 d G
H101 H 0.9270 0.4226 0.6663 0.090 Uiso 1 1 calc R
C102 C 0.9759(15) 0.3815(10) 0.7186(10) 0.101(14) Uiso 1 1 d G
H102 H 1.0297 0.3726 0.7070 0.121 Uiso 1 1 calc R
C103 C 0.9571(17) 0.3648(9) 0.7603(10) 0.13(2) Uiso 1 1 d G
H103 H 0.9982 0.3448 0.7767 0.162 Uiso 1 1 calc R
C104 C 0.8767(19) 0.3780(9) 0.7777(7) 0.095(13) Uiso 1 1 d G
H104 H 0.8641 0.3669 0.8057 0.115 Uiso 1 1 calc R

loop_
_atom_site_aniso_label
_atom_site_aniso_U_11
_atom_site_aniso_U_22
_atom_site_aniso_U_33
_atom_site_aniso_U_23
_atom_site_aniso_U_13
_atom_site_aniso_U_12
Au6 0.0650(8) 0.0184(5) 0.0463(7) -0.0036(4) 0.0214(6) -0.0026(5)
Au1 0.0503(7) 0.0205(5) 0.0481(7) -0.0014(4) 0.0061(5) -0.0002(4)
Au2 0.0533(7) 0.0177(5) 0.0370(6) 0.0001(4) 0.0090(5) -0.0010(4)
Au5 0.0888(10) 0.0225(5) 0.0459(7) 0.0056(5) 0.0242(7) 0.0108(6)
Au4 0.0806(10) 0.0223(6) 0.0681(9) -0.0057(5) 0.0218(7) 0.0019(6)
Au3 0.0476(7) 0.0172(5) 0.0440(7) -0.0002(4) 0.0134(5) 0.0022(4)
S1 0.071(5) 0.009(3) 0.046(4) -0.002(3) 0.009(4) 0.005(3)
P6 0.036(4) 0.028(3) 0.057(5) -0.012(3) 0.014(4) 0.001(3)
P2 0.063(5) 0.015(3) 0.033(4) 0.005(3) 0.003(3) 0.001(3)
S2 0.082(6) 0.026(3) 0.051(5) 0.004(3) 0.016(4) -0.008(4)
P5 0.061(5) 0.027(3) 0.047(5) 0.008(3) 0.022(4) 0.006(3)
P3 0.036(4) 0.016(3) 0.076(6) -0.005(3) 0.016(4) 0.002(3)
P4 0.067(6) 0.025(4) 0.074(6) -0.008(4) 0.007(5) -0.004(4)
P1 0.050(5) 0.026(4) 0.061(5) -0.007(3) 0.006(4) -0.002(3)

loop_
_atom_type_symbol
_atom_type_description
_atom_type_scat_dispersion_real
_atom_type_scat_dispersion_imag
_atom_type_scat_source
C C 0.0033 0.0016 'International Tables Vol C Tables 4.2.6.8 and 6.1.1.4'
H H 0.0000 0.0000 'International Tables Vol C Tables 4.2.6.8 and 6.1.1.4'
P P 0.1023 0.0942 'International Tables Vol C Tables 4.2.6.8 and 6.1.1.4'
S S 0.1246 0.1234 'International Tables Vol C Tables 4.2.6.8 and 6.1.1.4'
Au Au -2.0133 8.8022 'International Tables Vol C Tables 4.2.6.8 and 6.1.1.4'

loop_
_geom_angle_atom_site_label_1
_geom_angle_atom_site_label_2
_geom_angle_atom_site_label_3
_geom_angle
_geom_angle_site_symmetry_1
_geom_angle_site_symmetry_3
Au4 Au6 Au5 57.26(5) . .
Au3 Au6 Au5 136.80(4) . .
Au3 Au6 Au4 103.68(5) . .
P6 Au6 Au5 125.07(18) . .
P6 Au6 Au4 130.68(19) . .
P6 Au6 Au3 97.20(18) . .
P6 Au6 S2 173.4(3) . .
S2 Au6 Au5 48.39(19) . .
S2 Au6 Au4 48.6(2) . .
S2 Au6 Au3 89.14(19) . .
Au2 Au1 Au3 56.75(4) . .
S1 Au1 Au2 47.05(17) . .
S1 Au1 Au3 45.78(18) . .
P1 Au1 Au2 132.8(2) . .
P1 Au1 Au3 137.6(2) . .
P1 Au1 S1 176.6(3) . .
Au3 Au2 Au1 63.15(4) . .
S1 Au2 Au1 47.92(18) . .
S1 Au2 Au3 49.24(18) . .
P2 Au2 Au1 126.70(19) . .
P2 Au2 Au3 128.98(18) . .
P2 Au2 S1 174.4(2) . .
Au4 Au5 Au6 61.10(5) . .
S2 Au5 Au6 47.55(19) . .
S2 Au5 Au4 50.5(2) . .
P5 Au5 Au6 133.11(19) . .
P5 Au5 Au4 127.9(2) . .
P5 Au5 S2 178.2(3) . .
Au5 Au4 Au6 61.65(5) . .
S2 Au4 Au6 47.8(2) . .
S2 Au4 Au5 50.5(2) . .
P4 Au4 Au6 137.3(2) . .
P4 Au4 Au5 126.8(2) . .
P4 Au4 S2 174.0(3) . .
Au6 Au3 Au1 97.24(5) . .
Au6 Au3 Au2 132.18(4) . .
Au2 Au3 Au1 60.10(4) . .
S1 Au3 Au6 84.32(16) . .
S1 Au3 Au1 46.34(18) . .
S1 Au3 Au2 48.93(17) . .
P3 Au3 Au6 99.74(19) . .
P3 Au3 Au1 133.53(18) . .
P3 Au3 Au2 126.9(2) . .
P3 Au3 S1 175.8(3) . .
Au2 S1 Au1 85.0(2) . .
Au2 S1 Au3 81.8(2) . .
Au3 S1 Au1 87.9(2) . .
C93 P6 Au6 116.8(7) . .
C105 P6 Au6 110.9(9) . .
C105 P6 C93 104.7(11) . .
C105 P6 C99 107.4(11) . .
C99 P6 Au6 111.4(8) . .
C99 P6 C93 104.9(10) . .
C21 P2 Au2 116.2(8) . .
C33 P2 Au2 110.1(6) . .
C33 P2 C21 107.0(10) . .
C27 P2 Au2 111.5(7) . .
C27 P2 C21 109.0(11) . .
C27 P2 C33 102.0(9) . .
Au6 S2 Au5 84.1(3) . .
Au6 S2 Au4 83.6(2) . .
Au4 S2 Au5 79.0(2) . .
C89 P5 Au5 112.6(8) . .
C77 P5 Au5 114.8(7) . .
C77 P5 C89 104.9(10) . .
C83 P5 Au5 112.0(8) . .
C83 P5 C89 103.2(11) . .
C83 P5 C77 108.4(10) . .
C51 P3 Au3 107.7(6) . .
C45 P3 Au3 115.2(7) . .
C45 P3 C51 105.3(9) . .
C45 P3 C39 105.7(10) . .
C39 P3 Au3 114.1(7) . .
C39 P3 C51 108.3(9) . .
C72 P4 Au4 112.6(8) . .
C66 P4 Au4 105.2(8) . .
C66 P4 C72 106.2(11) . .
C66 P4 C60 112.7(13) . .
C60 P4 Au4 117.2(8) . .
C60 P4 C72 102.7(10) . .
C7 P1 Au1 109.6(7) . .
C7 P1 C13 105.5(10) . .
C1 P1 Au1 115.8(8) . .
C1 P1 C7 106.6(10) . .
C1 P1 C13 105.4(10) . .
C13 P1 Au1 113.3(7) . .
C8 C7 P1 118.5(12) . .
C8 C7 C12 120.0 . .
C12 C7 P1 121.4(12) . .
C7 C8 H8 120.0 . .
C7 C8 C9 120.0 . .
C9 C8 H8 120.0 . .
C8 C9 H9 120.0 . .
C8 C9 C10 120.0 . .
C10 C9 H9 120.0 . .
C9 C10 H10 120.0 . .
C11 C10 C9 120.0 . .
C11 C10 H10 120.0 . .
C10 C11 H11 120.0 . .
C10 C11 C12 120.0 . .
C12 C11 H11 120.0 . .
C7 C12 H12 120.0 . .
C11 C12 C7 120.0 . .
C11 C12 H12 120.0 . .
C56 C51 P3 121.4(10) . .
C56 C51 C52 120.0 . .
C52 C51 P3 118.4(10) . .
C51 C56 H56 120.0 . .
C55 C56 C51 120.0 . .
C55 C56 H56 120.0 . .
C56 C55 H55 120.0 . .
C54 C55 C56 120.0 . .
C54 C55 H55 120.0 . .
C55 C54 C53 120.0 . .
C55 C54 C57 119.3(15) . .
C53 C54 C57 120.6(15) . .
C54 C53 H53 120.0 . .
C52 C53 C54 120.0 . .
C52 C53 H53 120.0 . .
C51 C52 H52 120.0 . .
C53 C52 C51 120.0 . .
C53 C52 H52 120.0 . .
C26 C21 P2 117(2) . .
C22 C21 P2 115(2) . .
C22 C21 C26 128(3) . .
C21 C26 H26 121.6 . .
C21 C26 C25 117(3) . .
C25 C26 H26 121.6 . .
C50 C45 P3 121.4(11) . .
C50 C45 C46 120.0 . .
C46 C45 P3 118.6(11) . .
C45 C50 H50 120.0 . .
C45 C50 C49 120.0 . .
C49 C50 H50 120.0 . .
C50 C49 H49 120.0 . .
C48 C49 C50 120.0 . .
C48 C49 H49 120.0 . .
C49 C48 H48 120.0 . .
C49 C48 C47 120.0 . .
C47 C48 H48 120.0 . .
C48 C47 H47 120.0 . .
C46 C47 C48 120.0 . .
C46 C47 H47 120.0 . .
C45 C46 H46 120.0 . .
C47 C46 C45 120.0 . .
C47 C46 H46 120.0 . .
C72 C73 H73 120.0 . .
C72 C73 C74 120.0 . .
C74 C73 H73 120.0 . .
C73 C72 P4 115.9(12) . .
C73 C72 C140 120.0 . .
C140 C72 P4 122.4(12) . .
C72 C140 H140 120.0 . .
C72 C140 C76 120.0 . .
C76 C140 H140 120.0 . .
C140 C76 H76 120.0 . .
C75 C76 C140 120.0 . .
C75 C76 H76 120.0 . .
C76 C75 C74 120.0 . .
C76 C75 C36 118(6) . 2_646
C74 C75 C36 122(6) . 2_646
C73 C74 H74 120.0 . .
C75 C74 C73 120.0 . .
C75 C74 H74 120.0 . .
C44 C39 P3 122.4(11) . .
C44 C39 C40 120.0 . .
C40 C39 P3 117.6(11) . .
C39 C44 H44 120.0 . .
C43 C44 C39 120.0 . .
C43 C44 H44 120.0 . .
C44 C43 H43 120.0 . .
C44 C43 C42 120.0 . .
C42 C43 H43 120.0 . .
C43 C42 H42 120.0 . .
C43 C42 C41 120.0 . .
C41 C42 H42 120.0 . .
C42 C41 H41 120.0 . .
C42 C41 C40 120.0 . .
C40 C41 H41 120.0 . .
C39 C40 H40 120.0 . .
C41 C40 C39 120.0 . .
C41 C40 H40 120.0 . .
C34 C33 P2 118.7(9) . .
C34 C33 C38 120.0 . .
C38 C33 P2 120.6(9) . .
C33 C34 H34 120.0 . .
C35 C34 C33 120.0 . .
C35 C34 H34 120.0 . .
C34 C35 H35 120.0 . .
C36 C35 C34 120.0 . .
C36 C35 H35 120.0 . .
C35 C36 C75 116(6) . 2_656
C35 C36 C37 120.0 . .
C37 C36 C75 123(6) . 2_656
C36 C37 H37 120.0 . .
C38 C37 C36 120.0 . .
C38 C37 H37 120.0 . .
C33 C38 H38 120.0 . .
C37 C38 C33 120.0 . .
C37 C38 H38 120.0 . .
C2 C1 P1 116.8(13) . .
C2 C1 C6 120.0 . .
C6 C1 P1 122.9(12) . .
C1 C2 H2 120.0 . .
C3 C2 C1 120.0 . .
C3 C2 H2 120.0 . .
C2 C3 H3 120.0 . .
C4 C3 C2 120.0 . .
C4 C3 H3 120.0 . .
C3 C4 H4 120.0 . .
C3 C4 C5 120.0 . .
C5 C4 H4 120.0 . .
C4 C5 H5 120.0 . .
C6 C5 C4 120.0 . .
C6 C5 H5 120.0 . .
C1 C6 H6 120.0 . .
C5 C6 C1 120.0 . .
C5 C6 H6 120.0 . .
C22 C23 H23 126.6 . .
C24 C23 H23 126.6 . .
C24 C23 C22 107(3) . .
C26 C25 H25 121.2 . .
C24 C25 C26 118(3) . .
C24 C25 H25 121.2 . .
C91 C89 P5 125.9(17) . .
C90 C89 P5 118.9(17) . .
C90 C89 C91 115(2) . .
C27 C28 H28 120.0 . .
C27 C28 C29 120.0 . .
C29 C28 H28 120.0 . .
C28 C27 P2 118.0(11) . .
C28 C27 C32 120.0 . .
C32 C27 P2 121.8(11) . .
C27 C32 H32 120.0 . .
C31 C32 C27 120.0 . .
C31 C32 H32 120.0 . .
C32 C31 H31 120.0 . .
C32 C31 C30 120.0 . .
C30 C31 H31 120.0 . .
C31 C30 H30 120.0 . .
C29 C30 C31 120.0 . .
C29 C30 H30 120.0 . .
C28 C29 H29 120.0 . .
C30 C29 C28 120.0 . .
C30 C29 H29 120.0 . .
C98 C93 P6 124.3(10) . .
C98 C93 C94 120.0 . .
C94 C93 P6 115.7(10) . .
C93 C98 H98 120.0 . .
C93 C98 C97 120.0 . .
C97 C98 H98 120.0 . .
C98 C97 H97 120.0 . .
C98 C97 C96 120.0 . .
C96 C97 H97 120.0 . .
C97 C96 H96 120.0 . .
C97 C96 C95 120.0 . .
C95 C96 H96 120.0 . .
C96 C95 H95 120.0 . .
C94 C95 C96 120.0 . .
C94 C95 H95 120.0 . .
C93 C94 H94 120.0 . .
C95 C94 C93 120.0 . .
C95 C94 H94 120.0 . .
C89 C91 H91 119.2 . .
C92 C91 C89 122(2) . .
C92 C91 H91 119.2 . .
C21 C22 C23 121(2) . .
C21 C22 H22 119.7 . .
C23 C22 H22 119.7 . .
C13 C14 H14 120.0 . .
C13 C14 C15 120.0 . .
C15 C14 H14 120.0 . .
C14 C13 P1 123.0(10) . .
C18 C13 P1 116.8(10) . .
C18 C13 C14 120.0 . .
C13 C18 H18 120.0 . .
C13 C18 C17 120.0 . .
C17 C18 H18 120.0 . .
C18 C17 H17 120.0 . .
C16 C17 C18 120.0 . .
C16 C17 H17 120.0 . .
C17 C16 C15 120.0 . .
C17 C16 C19 117.2(16) . .
C15 C16 C19 122.6(16) . .
C14 C15 H15 120.0 . .
C16 C15 C14 120.0 . .
C16 C15 H15 120.0 . .
C57 C58 H58 119.5 . .
C59 C58 H58 119.5 . .
C59 C58 C57 121(2) . .
C23 C24 H24 115.0 . .
C25 C24 C23 130(3) . .
C25 C24 H24 115.0 . .
C89 C90 H90 117.4 . .
C89 C90 C20 125(3) . 2_646
C20 C90 H90 117.4 2_646 .
C58 C57 C54 123(2) . .
C58 C57 C107 112(3) . 2_656
C107 C57 C54 124(2) 2_656 .
C82 C77 P5 124.0(12) . .
C82 C77 C78 120.0 . .
C78 C77 P5 116.0(12) . .
C77 C82 H82 120.0 . .
C81 C82 C77 120.0 . .
C81 C82 H82 120.0 . .
C82 C81 H81 120.0 . .
C82 C81 C80 120.0 . .
C80 C81 H81 120.0 . .
C81 C80 H80 120.0 . .
C79 C80 C81 120.0 . .
C79 C80 H80 120.0 . .
C80 C79 H79 120.0 . .
C80 C79 C78 120.0 . .
C78 C79 H79 120.0 . .
C77 C78 H78 120.0 . .
C79 C78 C77 120.0 . .
C79 C78 H78 120.0 . .
C58 C59 H59 116.6 . .
C105 C59 C58 127(3) 2_656 .
C105 C59 H59 116.6 2_656 .
C92 C19 C16 124(2) 2_656 .
C92 C19 C20 122(3) 2_656 .
C20 C19 C16 114(3) . .
C59 C105 P6 129(2) 2_646 .
C59 C105 C106 108(2) 2_646 .
C106 C105 P6 122(2) . .
C91 C92 H92 119.1 . .
C19 C92 C91 122(2) 2_646 .
C19 C92 H92 119.1 2_646 .
C105 C106 H106 117.6 . .
C107 C106 C105 125(3) . .
C107 C106 H106 117.6 . .
C88 C83 P5 118.3(13) . .
C88 C83 C84 120.0 . .
C84 C83 P5 121.7(13) . .
C83 C88 H88 120.0 . .
C83 C88 C87 120.0 . .
C87 C88 H88 120.0 . .
C88 C87 H87 120.0 . .
C88 C87 C86 120.0 . .
C86 C87 H87 120.0 . .
C87 C86 H86 120.0 . .
C85 C86 C87 120.0 . .
C85 C86 H86 120.0 . .
C86 C85 H85 120.0 . .
C84 C85 C86 120.0 . .
C84 C85 H85 120.0 . .
C83 C84 H84 120.0 . .
C85 C84 C83 120.0 . .
C85 C84 H84 120.0 . .
C90 C20 C19 114(3) 2_656 .
C90 C20 H20 123.2 2_656 .
C19 C20 H20 123.2 . .
C71 C66 P4 118.5(15) . .
C71 C66 C67 120.0 . .
C67 C66 P4 121.5(16) . .
C66 C71 H71 120.0 . .
C70 C71 C66 120.0 . .
C70 C71 H71 120.0 . .
C71 C70 H70 120.0 . .
C71 C70 C69 120.0 . .
C69 C70 H70 120.0 . .
C70 C69 H69 120.0 . .
C68 C69 C70 120.0 . .
C68 C69 H69 120.0 . .
C69 C68 H68 120.0 . .
C69 C68 C67 120.0 . .
C67 C68 H68 120.0 . .
C66 C67 H67 120.0 . .
C68 C67 C66 120.0 . .
C68 C67 H67 120.0 . .
C57 C107 H107 117.2 2_646 .
C106 C107 C57 126(3) . 2_646
C106 C107 H107 117.2 . .
C60 C65 H65 120.0 . .
C60 C65 C64 120.0 . .
C64 C65 H65 120.0 . .
C65 C60 P4 118.5(13) . .
C61 C60 P4 121.2(13) . .
C61 C60 C65 120.0 . .
C60 C61 H61 120.0 . .
C60 C61 C62 120.0 . .
C62 C61 H61 120.0 . .
C61 C62 H62 120.0 . .
C63 C62 C61 120.0 . .
C63 C62 H62 120.0 . .
C62 C63 H63 120.0 . .
C64 C63 C62 120.0 . .
C64 C63 H63 120.0 . .
C65 C64 H64 120.0 . .
C63 C64 C65 120.0 . .
C63 C64 H64 120.0 . .
C100 C99 P6 119.1(14) . .
C100 C99 C104 120.0 . .
C104 C99 P6 120.5(14) . .
C99 C100 H100 120.0 . .
C99 C100 C101 120.0 . .
C101 C100 H100 120.0 . .
C100 C101 H101 120.0 . .
C102 C101 C100 120.0 . .
C102 C101 H101 120.0 . .
C101 C102 H102 120.0 . .
C101 C102 C103 120.0 . .
C103 C102 H102 120.0 . .
C102 C103 H103 120.0 . .
C104 C103 C102 120.0 . .
C104 C103 H103 120.0 . .
C99 C104 H104 120.0 . .
C103 C104 C99 120.0 . .
C103 C104 H104 120.0 . .

loop_
_geom_bond_atom_site_label_1
_geom_bond_atom_site_label_2
_geom_bond_distance
_geom_bond_site_symmetry_2
Au6 Au5 3.1086(18) .
Au6 Au4 3.092(2) .
Au6 Au3 2.9540(15) .
Au6 P6 2.260(8) .
Au6 S2 2.306(8) .
Au1 Au2 3.1650(19) .
Au1 Au3 3.2573(17) .
Au1 S1 2.358(7) .
Au1 P1 2.239(8) .
Au2 Au3 3.0530(16) .
Au2 S1 2.325(7) .
Au2 P2 2.256(7) .
Au5 Au4 2.971(2) .
Au5 S2 2.337(8) .
Au5 P5 2.253(7) .
Au4 S2 2.335(8) .
Au4 P4 2.276(9) .
Au3 S1 2.336(7) .
Au3 P3 2.289(7) .
P6 C93 1.813(16) .
P6 C105 1.77(3) .
P6 C99 1.79(2) .
P2 C21 1.89(3) .
P2 C33 1.813(13) .
P2 C27 1.772(16) .
P5 C89 1.78(2) .
P5 C77 1.770(17) .
P5 C83 1.761(19) .
P3 C51 1.891(14) .
P3 C45 1.773(16) .
P3 C39 1.834(17) .
P4 C72 1.842(16) .
P4 C66 1.75(2) .
P4 C60 1.812(18) .
P1 C7 1.810(18) .
P1 C1 1.779(17) .
P1 C13 1.834(14) .
C7 C8 1.3900 .
C7 C12 1.3900 .
C8 H8 0.9300 .
C8 C9 1.3900 .
C9 H9 0.9300 .
C9 C10 1.3900 .
C10 H10 0.9300 .
C10 C11 1.3900 .
C11 H11 0.9300 .
C11 C12 1.3900 .
C12 H12 0.9300 .
C51 C56 1.3900 .
C51 C52 1.3900 .
C56 H56 0.9300 .
C56 C55 1.3900 .
C55 H55 0.9300 .
C55 C54 1.3900 .
C54 C53 1.3900 .
C54 C57 1.46(3) .
C53 H53 0.9300 .
C53 C52 1.3900 .
C52 H52 0.9300 .
C21 C26 1.40(4) .
C21 C22 1.22(3) .
C26 H26 0.9300 .
C26 C25 1.44(4) .
C45 C50 1.3900 .
C45 C46 1.3900 .
C50 H50 0.9300 .
C50 C49 1.3900 .
C49 H49 0.9300 .
C49 C48 1.3900 .
C48 H48 0.9300 .
C48 C47 1.3900 .
C47 H47 0.9300 .
C47 C46 1.3900 .
C46 H46 0.9300 .
C73 H73 0.9300 .
C73 C72 1.3900 .
C73 C74 1.3900 .
C72 C140 1.3900 .
C140 H140 0.9300 .
C140 C76 1.3900 .
C76 H76 0.9300 .
C76 C75 1.3900 .
C75 C74 1.3900 .
C75 C36 1.52(11) 2_646
C74 H74 0.9300 .
C39 C44 1.3900 .
C39 C40 1.3900 .
C44 H44 0.9300 .
C44 C43 1.3900 .
C43 H43 0.9300 .
C43 C42 1.3900 .
C42 H42 0.9300 .
C42 C41 1.3900 .
C41 H41 0.9300 .
C41 C40 1.3900 .
C40 H40 0.9300 .
C33 C34 1.3900 .
C33 C38 1.3900 .
C34 H34 0.9300 .
C34 C35 1.3900 .
C35 H35 0.9300 .
C35 C36 1.3900 .
C36 C75 1.52(7) 2_656
C36 C37 1.3900 .
C37 H37 0.9300 .
C37 C38 1.3900 .
C38 H38 0.9300 .
C1 C2 1.3900 .
C1 C6 1.3900 .
C2 H2 0.9300 .
C2 C3 1.3900 .
C3 H3 0.9300 .
C3 C4 1.3900 .
C4 H4 0.9300 .
C4 C5 1.3900 .
C5 H5 0.9300 .
C5 C6 1.3900 .
C6 H6 0.9300 .
C23 H23 0.9300 .
C23 C22 1.58(4) .
C23 C24 1.49(4) .
C25 H25 0.9300 .
C25 C24 1.26(4) .
C89 C91 1.403(18) .
C89 C90 1.381(17) .
C28 H28 0.9300 .
C28 C27 1.3900 .
C28 C29 1.3900 .
C27 C32 1.3900 .
C32 H32 0.9300 .
C32 C31 1.3900 .
C31 H31 0.9300 .
C31 C30 1.3900 .
C30 H30 0.9300 .
C30 C29 1.3900 .
C29 H29 0.9300 .
C93 C98 1.3900 .
C93 C94 1.3900 .
C98 H98 0.9300 .
C98 C97 1.3900 .
C97 H97 0.9300 .
C97 C96 1.3900 .
C96 H96 0.9300 .
C96 C95 1.3900 .
C95 H95 0.9300 .
C95 C94 1.3900 .
C94 H94 0.9300 .
C91 H91 0.9300 .
C91 C92 1.391(17) .
C22 H22 0.9300 .
C14 H14 0.9300 .
C14 C13 1.3900 .
C14 C15 1.3900 .
C13 C18 1.3900 .
C18 H18 0.9300 .
C18 C17 1.3900 .
C17 H17 0.9300 .
C17 C16 1.3900 .
C16 C15 1.3900 .
C16 C19 1.53(3) .
C15 H15 0.9300 .
C58 H58 0.9300 .
C58 C57 1.372(18) .
C58 C59 1.37(3) .
C24 H24 0.9300 .
C90 H90 0.9300 .
C90 C20 1.43(4) 2_646
C57 C107 1.37(4) 2_656
C77 C82 1.3900 .
C77 C78 1.3900 .
C82 H82 0.9300 .
C82 C81 1.3900 .
C81 H81 0.9300 .
C81 C80 1.3900 .
C80 H80 0.9300 .
C80 C79 1.3900 .
C79 H79 0.9300 .
C79 C78 1.3900 .
C78 H78 0.9300 .
C59 H59 0.9300 .
C59 C105 1.36(3) 2_656
C19 C92 1.31(3) 2_656
C19 C20 1.45(4) .
C105 C59 1.36(3) 2_646
C105 C106 1.40(4) .
C92 C19 1.31(3) 2_646
C92 H92 0.9300 .
C106 H106 0.9300 .
C106 C107 1.31(4) .
C83 C88 1.3900 .
C83 C84 1.3900 .
C88 H88 0.9300 .
C88 C87 1.3900 .
C87 H87 0.9300 .
C87 C86 1.3900 .
C86 H86 0.9300 .
C86 C85 1.3900 .
C85 H85 0.9300 .
C85 C84 1.3900 .
C84 H84 0.9300 .
C20 C90 1.43(4) 2_656
C20 H20 0.9300 .
C66 C71 1.3900 .
C66 C67 1.3900 .
C71 H71 0.9300 .
C71 C70 1.3900 .
C70 H70 0.9300 .
C70 C69 1.3900 .
C69 H69 0.9300 .
C69 C68 1.3900 .
C68 H68 0.9300 .
C68 C67 1.3900 .
C67 H67 0.9300 .
C107 C57 1.37(4) 2_646
C107 H107 0.9300 .
C65 H65 0.9300 .
C65 C60 1.3900 .
C65 C64 1.3900 .
C60 C61 1.3900 .
C61 H61 0.9300 .
C61 C62 1.3900 .
C62 H62 0.9300 .
C62 C63 1.3900 .
C63 H63 0.9300 .
C63 C64 1.3900 .
C64 H64 0.9300 .
C99 C100 1.3900 .
C99 C104 1.3900 .
C100 H100 0.9300 .
C100 C101 1.3900 .
C101 H101 0.9300 .
C101 C102 1.3900 .
C102 H102 0.9300 .
C102 C103 1.3900 .
C103 H103 0.9300 .
C103 C104 1.3900 .
C104 H104 0.9300 .

loop_
_geom_torsion_atom_site_label_1
_geom_torsion_atom_site_label_2
_geom_torsion_atom_site_label_3
_geom_torsion_atom_site_label_4
_geom_torsion
_geom_torsion_site_symmetry_1
_geom_torsion_site_symmetry_4
Au6 P6 C93 C98 117.0(11) . .
Au6 P6 C93 C94 -60.7(12) . .
Au6 P6 C105 C59 157(2) . 2_646
Au6 P6 C105 C106 -30(2) . .
Au6 P6 C99 C100 -15.8(14) . .
Au6 P6 C99 C104 171.0(11) . .
Au1 P1 C7 C8 -67.3(12) . .
Au1 P1 C7 C12 107.9(12) . .
Au1 P1 C1 C2 -31.4(13) . .
Au1 P1 C1 C6 154.7(9) . .
Au1 P1 C13 C14 155.0(9) . .
Au1 P1 C13 C18 -20.7(13) . .
Au2 P2 C21 C26 -130.3(18) . .
Au2 P2 C21 C22 56(2) . .
Au2 P2 C33 C34 34.3(12) . .
Au2 P2 C33 C38 -155.3(9) . .
Au2 P2 C27 C28 25.3(12) . .
Au2 P2 C27 C32 -148.8(9) . .
Au5 P5 C89 C91 159.6(16) . .
Au5 P5 C89 C90 -23(2) . .
Au5 P5 C77 C82 126.6(11) . .
Au5 P5 C77 C78 -55.8(11) . .
Au5 P5 C83 C88 151.9(10) . .
Au5 P5 C83 C84 -25.2(14) . .
Au4 P4 C72 C73 50.3(12) . .
Au4 P4 C72 C140 -144.7(10) . .
Au4 P4 C66 C71 -125.5(13) . .
Au4 P4 C66 C67 53.1(14) . .
Au4 P4 C60 C65 13.0(15) . .
Au4 P4 C60 C61 -160.5(11) . .
Au3 P3 C51 C56 -7.4(11) . .
Au3 P3 C51 C52 167.2(8) . .
Au3 P3 C45 C50 102.6(10) . .
Au3 P3 C45 C46 -76.9(12) . .
Au3 P3 C39 C44 160.5(10) . .
Au3 P3 C39 C40 -20.0(13) . .
P6 C93 C98 C97 -177.6(16) . .
P6 C93 C94 C95 177.8(14) . .
P6 C105 C106 C107 178(3) . .
P6 C99 C100 C101 -173.3(17) . .
P6 C99 C104 C103 173.2(17) . .
P2 C21 C26 C25 -175.8(18) . .
P2 C21 C22 C23 172.4(17) . .
P2 C33 C34 C35 170.5(14) . .
P2 C33 C38 C37 -170.3(14) . .
P2 C27 C32 C31 174.0(15) . .
P5 C89 C91 C92 175(2) . .
P5 C89 C90 C20 -169(3) . 2_646
P5 C77 C82 C81 177.6(15) . .
P5 C77 C78 C79 -177.8(14) . .
P5 C83 C88 C87 -177.1(16) . .
P5 C83 C84 C85 177.0(16) . .
P3 C51 C56 C55 174.5(13) . .
P3 C51 C52 C53 -174.6(13) . .
P3 C45 C50 C49 -179.5(15) . .
P3 C45 C46 C47 179.5(15) . .
P3 C39 C44 C43 179.5(15) . .
P3 C39 C40 C41 -179.5(14) . .
P4 C72 C140 C76 -164.4(15) . .
P4 C66 C71 C70 178.6(17) . .
P4 C66 C67 C68 -178.5(18) . .
P4 C60 C61 C62 173.4(18) . .
P1 C7 C8 C9 175.3(15) . .
P1 C7 C12 C11 -175.1(16) . .
P1 C1 C2 C3 -174.2(15) . .
P1 C1 C6 C5 173.8(16) . .
P1 C13 C18 C17 175.8(15) . .
C7 P1 C1 C2 -153.5(12) . .
C7 P1 C1 C6 32.5(14) . .
C7 P1 C13 C14 -85.1(13) . .
C7 P1 C13 C18 99.2(12) . .
C7 C8 C9 C10 0.0 . .
C8 C7 C12 C11 0.0 . .
C8 C9 C10 C11 0.0 . .
C9 C10 C11 C12 0.0 . .
C10 C11 C12 C7 0.0 . .
C12 C7 C8 C9 0.0 . .
C51 P3 C45 C50 -16.0(13) . .
C51 P3 C45 C46 164.6(11) . .
C51 P3 C39 C44 -79.6(13) . .
C51 P3 C39 C40 99.9(12) . .
C51 C56 C55 C54 0.0 . .
C56 C51 C52 C53 0.0 . .
C56 C55 C54 C53 0.0 . .
C56 C55 C54 C57 177.8(19) . .
C55 C54 C53 C52 0.0 . .
C55 C54 C57 C58 -1(3) . .
C55 C54 C57 C107 167(2) . 2_656
C54 C53 C52 C51 0.0 . .
C53 C54 C57 C58 176.6(19) . .
C53 C54 C57 C107 -15(3) . 2_656
C52 C51 C56 C55 0.0 . .
C21 P2 C33 C34 161.5(12) . .
C21 P2 C33 C38 -28.1(14) . .
C21 P2 C27 C28 -104.4(12) . .
C21 P2 C27 C32 81.5(13) . .
C21 C26 C25 C24 3(4) . .
C26 C21 C22 C23 0(4) . .
C26 C25 C24 C23 1(5) . .
C45 P3 C51 C56 116.1(11) . .
C45 P3 C51 C52 -69.3(12) . .
C45 P3 C39 C44 32.9(14) . .
C45 P3 C39 C40 -147.6(11) . .
C45 C50 C49 C48 0.0 . .
C50 C45 C46 C47 0.0 . .
C50 C49 C48 C47 0.0 . .
C49 C48 C47 C46 0.0 . .
C48 C47 C46 C45 0.0 . .
C46 C45 C50 C49 0.0 . .
C73 C72 C140 C76 0.0 . .
C72 P4 C66 C71 115.0(15) . .
C72 P4 C66 C67 -66.5(16) . .
C72 P4 C60 C65 137.0(13) . .
C72 P4 C60 C61 -36.6(16) . .
C72 C73 C74 C75 0.0 . .
C72 C140 C76 C75 0.0 . .
C140 C76 C75 C74 0.0 . .
C140 C76 C75 C36 170(6) . 2_646
C76 C75 C74 C73 0.0 . .
C75 C36 C37 C38 168(8) 2_656 .
C74 C73 C72 P4 165.4(14) . .
C74 C73 C72 C140 0.0 . .
C39 P3 C51 C56 -131.2(11) . .
C39 P3 C51 C52 43.4(13) . .
C39 P3 C45 C50 -130.5(12) . .
C39 P3 C45 C46 50.1(13) . .
C39 C44 C43 C42 0.0 . .
C44 C39 C40 C41 0.0 . .
C44 C43 C42 C41 0.0 . .
C43 C42 C41 C40 0.0 . .
C42 C41 C40 C39 0.0 . .
C40 C39 C44 C43 0.0 . .
C33 P2 C21 C26 106(2) . .
C33 P2 C21 C22 -67(2) . .
C33 P2 C27 C28 142.8(10) . .
C33 P2 C27 C32 -31.4(13) . .
C33 C34 C35 C36 0.0 . .
C34 C33 C38 C37 0.0 . .
C34 C35 C36 C75 -169(8) . 2_656
C34 C35 C36 C37 0.0 . .
C35 C36 C37 C38 0.0 . .
C36 C75 C74 C73 -170(7) 2_646 .
C36 C37 C38 C33 0.0 . .
C38 C33 C34 C35 0.0 . .
C1 P1 C7 C8 58.7(14) . .
C1 P1 C7 C12 -126.1(13) . .
C1 P1 C13 C14 27.4(14) . .
C1 P1 C13 C18 -148.2(12) . .
C1 C2 C3 C4 0.0 . .
C2 C1 C6 C5 0.0 . .
C2 C3 C4 C5 0.0 . .
C3 C4 C5 C6 0.0 . .
C4 C5 C6 C1 0.0 . .
C6 C1 C2 C3 0.0 . .
C89 P5 C77 C82 -109.3(14) . .
C89 P5 C77 C78 68.4(13) . .
C89 P5 C83 C88 30.5(14) . .
C89 P5 C83 C84 -146.5(13) . .
C89 C91 C92 C19 -5(3) . 2_646
C28 C27 C32 C31 0.0 . .
C27 P2 C21 C26 -3(2) . .
C27 P2 C21 C22 -177(2) . .
C27 P2 C33 C34 -84.2(12) . .
C27 P2 C33 C38 86.3(12) . .
C27 C28 C29 C30 0.0 . .
C27 C32 C31 C30 0.0 . .
C32 C31 C30 C29 0.0 . .
C31 C30 C29 C28 0.0 . .
C29 C28 C27 P2 -174.3(15) . .
C29 C28 C27 C32 0.0 . .
C93 P6 C105 C59 -77(3) . 2_646
C93 P6 C105 C106 97(2) . .
C93 P6 C99 C100 -143.0(13) . .
C93 P6 C99 C104 43.7(15) . .
C93 C98 C97 C96 0.0 . .
C98 C93 C94 C95 0.0 . .
C98 C97 C96 C95 0.0 . .
C97 C96 C95 C94 0.0 . .
C96 C95 C94 C93 0.0 . .
C94 C93 C98 C97 0.0 . .
C91 C89 C90 C20 9(3) . 2_646
C22 C21 C26 C25 -3(4) . .
C22 C23 C24 C25 -4(4) . .
C14 C13 C18 C17 0.0 . .
C13 P1 C7 C8 170.4(11) . .
C13 P1 C7 C12 -14.4(15) . .
C13 P1 C1 C2 94.7(13) . .
C13 P1 C1 C6 -79.3(14) . .
C13 C14 C15 C16 0.0 . .
C13 C18 C17 C16 0.0 . .
C18 C17 C16 C15 0.0 . .
C18 C17 C16 C19 -175(2) . .
C17 C16 C15 C14 0.0 . .
C17 C16 C19 C92 -31(3) . 2_656
C17 C16 C19 C20 146(2) . .
C16 C19 C20 C90 -177(3) . 2_656
C15 C14 C13 P1 -175.5(16) . .
C15 C14 C13 C18 0.0 . .
C15 C16 C19 C92 154(2) . 2_656
C15 C16 C19 C20 -29(3) . .
C24 C23 C22 C21 3(3) . .
C90 C89 C91 C92 -2(2) . .
C57 C54 C53 C52 -177.7(19) . .
C57 C58 C59 C105 -17(4) . 2_656
C77 P5 C89 C91 34(2) . .
C77 P5 C89 C90 -148.4(18) . .
C77 P5 C83 C88 -80.4(14) . .
C77 P5 C83 C84 102.6(14) . .
C77 C82 C81 C80 0.0 . .
C82 C77 C78 C79 0.0 . .
C82 C81 C80 C79 0.0 . .
C81 C80 C79 C78 0.0 . .
C80 C79 C78 C77 0.0 . .
C78 C77 C82 C81 0.0 . .
C59 C58 C57 C54 179(2) . .
C59 C58 C57 C107 9(4) . 2_656
C59 C105 C106 C107 -7(4) 2_646 .
C19 C16 C15 C14 175(2) . .
C105 P6 C93 C98 -6.2(16) . .
C105 P6 C93 C94 176.1(13) . .
C105 P6 C99 C100 105.9(15) . .
C105 P6 C99 C104 -67.4(17) . .
C105 C106 C107 C57 2(5) . 2_646
C92 C19 C20 C90 0(5) 2_656 2_656
C83 P5 C89 C91 -79(2) . .
C83 P5 C89 C90 98(2) . .
C83 P5 C77 C82 0.4(16) . .
C83 P5 C77 C78 178.1(11) . .
C83 C88 C87 C86 0.0 . .
C88 C83 C84 C85 0.0 . .
C88 C87 C86 C85 0.0 . .
C87 C86 C85 C84 0.0 . .
C86 C85 C84 C83 0.0 . .
C84 C83 C88 C87 0.0 . .
C66 P4 C72 C73 164.9(13) . .
C66 P4 C72 C140 -30.1(15) . .
C66 P4 C60 C65 -109.2(14) . .
C66 P4 C60 C61 77.2(16) . .
C66 C71 C70 C69 0.0 . .
C71 C66 C67 C68 0.0 . .
C71 C70 C69 C68 0.0 . .
C70 C69 C68 C67 0.0 . .
C69 C68 C67 C66 0.0 . .
C67 C66 C71 C70 0.0 . .
C65 C60 C61 C62 0.0 . .
C60 P4 C72 C73 -76.6(14) . .
C60 P4 C72 C140 88.4(14) . .
C60 P4 C66 C71 3.3(17) . .
C60 P4 C66 C67 -178.2(13) . .
C60 C65 C64 C63 0.0 . .
C60 C61 C62 C63 0.0 . .
C61 C62 C63 C64 0.0 . .
C62 C63 C64 C65 0.0 . .
C64 C65 C60 P4 -173.6(17) . .
C64 C65 C60 C61 0.0 . .
C99 P6 C93 C98 -119.1(14) . .
C99 P6 C93 C94 63.2(13) . .
C99 P6 C105 C59 35(3) . 2_646
C99 P6 C105 C106 -152(2) . .
C99 C100 C101 C102 0.0 . .
C100 C99 C104 C103 0.0 . .
C100 C101 C102 C103 0.0 . .
C101 C102 C103 C104 0.0 . .
C102 C103 C104 C99 0.0 . .
C104 C99 C100 C101 0.0 . .

loop_
_platon_squeeze_void_nr
_platon_squeeze_void_average_x
_platon_squeeze_void_average_y
_platon_squeeze_void_average_z
_platon_squeeze_void_volume
_platon_squeeze_void_count_electrons
_platon_squeeze_void_content
1 -0.004 0.004 0.449 4036 3122 ' '
